data_2216526
loop_
_publ_author_name
'Fu-feng Yan'
'Zhenping Li'

_publ_section_title
;
 1-[4-(1<i>H</i>-Benzimidazol-1-yl)butyl]-1<i>H</i>-benzimidazol-3-ium
 nitrate
;
_journal_coeditor_code HG2334
_journal_issue 12
_journal_name_full 'Acta Crystallographica Section E'
_journal_page_first o4710
_journal_page_last o4710
_journal_paper_doi 10.1107/S1600536807057285
_journal_volume 63
_journal_year 2007
_chemical_formula_iupac 'C18 H19 N4 +, N O3 -'
_chemical_formula_moiety 'C18 H19 N4 +, N O3 -'
_chemical_formula_sum 'C18 H19 N5 O3'
_chemical_formula_weight 353.38
_chemical_name_systematic
;
1-[4-(1<i>H</i>-Benzimidazol-1-yl)butyl]-1<i>H</i>-benzimidazol-3-ium nitrate
;
_space_group_IT_number 15
_symmetry_cell_setting monoclinic
_symmetry_space_group_name_Hall '-C 2yc'
_symmetry_space_group_name_H-M 'C 1 2/c 1'
_atom_sites_solution_hydrogens geom
_atom_sites_solution_primary direct
_atom_sites_solution_secondary difmap
_audit_creation_method SHELXL-97
_cell_angle_alpha 90.00
_cell_angle_beta 122.20(3)
_cell_angle_gamma 90.00
_cell_formula_units_Z 4
_cell_length_a 21.176(4)
_cell_length_b 7.317(2)
_cell_length_c 13.330(3)
_cell_measurement_reflns_used 4407
_cell_measurement_temperature 153(2)
_cell_measurement_theta_max 26.41
_cell_measurement_theta_min 2.91
_cell_volume 1747.7(9)
_computing_cell_refinement 'RAPID AUTO (Rigaku, 2004)'
_computing_data_collection 'RAPID AUTO (Rigaku, 2004)'
_computing_data_reduction 'RAPID AUTO (Rigaku, 2004)'
_computing_molecular_graphics 'SHELXTL (Sheldrick, 2001)'
_computing_publication_material 'SHELXTL (Sheldrick, 2001)'
_computing_structure_refinement 'SHELXTL (Sheldrick, 2001)'
_computing_structure_solution 'SHELXTL (Sheldrick, 2001)'
_diffrn_ambient_temperature 153(2)
_diffrn_measured_fraction_theta_full 1.000
_diffrn_measured_fraction_theta_max 1.000
_diffrn_measurement_device_type 'Rigaku R-AXIS RAPID IP area-detector'
_diffrn_measurement_method '\w Oscillation'
_diffrn_radiation_monochromator graphite
_diffrn_radiation_source 'Rotating Anode'
_diffrn_radiation_type MoK\a
_diffrn_radiation_wavelength 0.71073
_diffrn_reflns_av_R_equivalents 0.0252
_diffrn_reflns_av_sigmaI/netI 0.0214
_diffrn_reflns_limit_h_max 27
_diffrn_reflns_limit_h_min -27
_diffrn_reflns_limit_k_max 9
_diffrn_reflns_limit_k_min -9
_diffrn_reflns_limit_l_max 17
_diffrn_reflns_limit_l_min -17
_diffrn_reflns_number 8300
_diffrn_reflns_theta_full 27.48
_diffrn_reflns_theta_max 27.48
_diffrn_reflns_theta_min 3.01
_diffrn_standards_decay_% 0
_diffrn_standards_number 0
_exptl_absorpt_coefficient_mu 0.095
_exptl_absorpt_correction_T_max 0.9855
_exptl_absorpt_correction_T_min 0.9747
_exptl_absorpt_correction_type multi-scan
_exptl_absorpt_process_details '(ABSCOR; Higashi, 1995)'
_exptl_crystal_colour colorless
_exptl_crystal_density_diffrn 1.343
_exptl_crystal_density_method 'not measured'
_exptl_crystal_description block
_exptl_crystal_F_000 744
_exptl_crystal_size_max 0.27
_exptl_crystal_size_mid 0.20
_exptl_crystal_size_min 0.15
_refine_diff_density_max 0.468
_refine_diff_density_min -0.385
_refine_ls_extinction_coef 0.021(3)
_refine_ls_extinction_expression Fc^*^=kFc[1+0.001xFc^2^\l^3^/sin(2\q)]^-1/4^
_refine_ls_extinction_method SHELXL97
_refine_ls_goodness_of_fit_ref 1.189
_refine_ls_hydrogen_treatment mixed
_refine_ls_matrix_type full
_refine_ls_number_parameters 132
_refine_ls_number_reflns 2001
_refine_ls_number_restraints 0
_refine_ls_restrained_S_all 1.189
_refine_ls_R_factor_all 0.0726
_refine_ls_R_factor_gt 0.0526
_refine_ls_shift/su_max 0.000
_refine_ls_shift/su_mean 0.000
_refine_ls_structure_factor_coef Fsqd
_refine_ls_weighting_details 'calc w=1/[\s^2^(Fo^2^)+(0.1007P)^2^+0.5324P] where P=(Fo^2^+2Fc^2^)/3'
_refine_ls_weighting_scheme calc
_refine_ls_wR_factor_gt 0.1594
_refine_ls_wR_factor_ref 0.1917
_reflns_number_gt 1413
_reflns_number_total 2001
_reflns_threshold_expression I>2\s(I)
_cod_data_source_file hg2334.cif
_cod_data_source_block I
_cod_depositor_comments
;
The following automatic conversions were performed:
'_symmetry_cell_setting' value 'Monoclinic' changed to 'monoclinic'
according to '/home/saulius/struct/CIF-dictionaries/cif_core.dic'
dictionary named 'cif_core.dic' version 2.4.1 from 2010-06-29.

Automatic conversion script
Id: cif_fix_enum 1527 2010-12-29 10:47:43Z saulius 

The following automatic conversions were performed:

'_symmetry_cell_setting' value 'Monoclinic' changed to 'monoclinic'
according to /home/saulius/struct/CIF-dictionaries/cif_core.dic
dictionary named 'cif_core.dic' version 2.4.1 from 2010-06-29.

Automatic conversion script
Id: cif_fix_values 1715 2011-07-08 13:25:40Z adriana 
;
_cod_original_sg_symbol_H-M 'C 2/c'
_cod_database_code 2216526
_cod_database_fobs_code 2216526

loop_
_symmetry_equiv_pos_as_xyz
'x, y, z'
'-x, y, -z+1/2'
'x+1/2, y+1/2, z'
'-x+1/2, y+1/2, -z+1/2'
'-x, -y, -z'
'x, -y, z-1/2'
'-x+1/2, -y+1/2, -z'
'x+1/2, -y+1/2, z-1/2'

loop_
_atom_site_type_symbol
_atom_site_label
_atom_site_fract_x
_atom_site_fract_y
_atom_site_fract_z
_atom_site_U_iso_or_equiv
_atom_site_adp_type
_atom_site_calc_flag
_atom_site_refinement_flags
_atom_site_occupancy
O O1 0.0000 0.8204(5) 0.2500 0.1393(18) Uani d S 1
O O2 -0.05586(11) 1.0720(3) 0.17563(19) 0.0984(8) Uani d . 1
N N1 0.12401(8) 0.2918(2) 0.08925(14) 0.0443(5) Uani d . 1
N N2 0.21483(9) 0.2962(3) 0.05499(15) 0.0473(5) Uani d . 1
H H2A 0.239(2) 0.274(6) 0.018(4) 0.039(11) Uiso d P 0.50
N N3 0.0000 0.9904(4) 0.2500 0.0552(7) Uani d S 1
C C1 0.18964(10) 0.3164(3) 0.19839(17) 0.0412(5) Uani d . 1
C C2 0.20375(13) 0.3321(3) 0.3119(2) 0.0519(5) Uani d . 1
H H2B 0.1647 0.3315 0.3270 0.062 Uiso calc R 1
C C3 0.27768(13) 0.3485(3) 0.4022(2) 0.0589(6) Uani d . 1
H H3A 0.2899 0.3580 0.4817 0.071 Uiso calc R 1
C C4 0.33497(12) 0.3515(3) 0.3795(2) 0.0576(6) Uani d . 1
H H4A 0.3851 0.3644 0.4441 0.069 Uiso calc R 1
C C5 0.32102(11) 0.3363(3) 0.2672(2) 0.0512(5) Uani d . 1
H H5A 0.3603 0.3375 0.2525 0.061 Uiso calc R 1
C C6 0.24670(10) 0.3189(3) 0.17511(17) 0.0415(5) Uani d . 1
C C7 0.14243(11) 0.2789(3) 0.00758(18) 0.0474(5) Uani d . 1
H H7A 0.1075 0.2597 -0.0745 0.057 Uiso calc R 1
C C8 0.04942(11) 0.2681(3) 0.0685(2) 0.0541(6) Uani d . 1
H H8A 0.0534 0.1987 0.1354 0.065 Uiso calc R 1
H H8B 0.0188 0.1952 -0.0045 0.065 Uiso calc R 1
C C9 0.01042(11) 0.4484(3) 0.0559(2) 0.0510(6) Uani d . 1
H H9B 0.0440(13) 0.526(3) 0.129(2) 0.061(7) Uiso d . 1
H H9A -0.0352(14) 0.414(3) 0.056(2) 0.059(6) Uiso d . 1

loop_
_atom_site_aniso_label
_atom_site_aniso_U_11
_atom_site_aniso_U_22
_atom_site_aniso_U_33
_atom_site_aniso_U_12
_atom_site_aniso_U_13
_atom_site_aniso_U_23
O1 0.108(3) 0.091(2) 0.098(3) 0.000 -0.026(2) 0.000
O2 0.0685(12) 0.1104(19) 0.0745(14) 0.0185(11) 0.0101(10) 0.0123(12)
N1 0.0304(8) 0.0549(10) 0.0445(9) 0.0041(6) 0.0179(7) 0.0027(7)
N2 0.0388(8) 0.0616(11) 0.0429(9) 0.0025(7) 0.0227(7) -0.0018(7)
N3 0.0416(12) 0.0805(19) 0.0372(12) 0.000 0.0167(10) 0.000
C1 0.0355(9) 0.0464(10) 0.0394(10) 0.0030(7) 0.0184(8) 0.0028(7)
C2 0.0549(12) 0.0575(12) 0.0472(12) 0.0022(9) 0.0297(10) 0.0041(9)
C3 0.0668(14) 0.0602(13) 0.0393(11) -0.0004(10) 0.0212(10) 0.0017(9)
C4 0.0445(11) 0.0567(12) 0.0472(12) -0.0012(9) 0.0080(9) 0.0012(9)
C5 0.0347(9) 0.0557(12) 0.0547(13) 0.0006(8) 0.0181(9) -0.0007(9)
C6 0.0361(9) 0.0440(10) 0.0405(10) 0.0016(7) 0.0179(8) 0.0000(7)
C7 0.0379(9) 0.0606(12) 0.0391(10) 0.0024(8) 0.0175(8) -0.0005(8)
C8 0.0352(10) 0.0609(13) 0.0647(13) -0.0009(8) 0.0257(9) 0.0048(10)
C9 0.0369(9) 0.0633(13) 0.0547(12) 0.0027(9) 0.0256(9) 0.0002(10)

loop_
_atom_type_symbol
_atom_type_description
_atom_type_scat_dispersion_real
_atom_type_scat_dispersion_imag
_atom_type_scat_source
C C 0.0033 0.0016 'International Tables Vol C Tables 4.2.6.8 and 6.1.1.4'
H H 0.0000 0.0000 'International Tables Vol C Tables 4.2.6.8 and 6.1.1.4'
N N 0.0061 0.0033 'International Tables Vol C Tables 4.2.6.8 and 6.1.1.4'
O O 0.0106 0.0060 'International Tables Vol C Tables 4.2.6.8 and 6.1.1.4'

loop_
_geom_angle_atom_site_label_1
_geom_angle_atom_site_label_2
_geom_angle_atom_site_label_3
_geom_angle_site_symmetry_1
_geom_angle
C7 N1 C1 . 107.35(16)
C7 N1 C8 . 126.21(18)
C1 N1 C8 . 126.24(17)
C7 N2 C6 . 107.08(16)
C7 N2 H2A . 126(3)
C6 N2 H2A . 126(3)
O2 N3 O2 2 121.4(3)
O2 N3 O1 2 119.30(17)
O2 N3 O1 . 119.30(17)
C2 C1 N1 . 132.07(18)
C2 C1 C6 . 122.24(18)
N1 C1 C6 . 105.67(16)
C3 C2 C1 . 116.4(2)
C3 C2 H2B . 121.8
C1 C2 H2B . 121.8
C2 C3 C4 . 121.7(2)
C2 C3 H3A . 119.2
C4 C3 H3A . 119.2
C5 C4 C3 . 122.0(2)
C5 C4 H4A . 119.0
C3 C4 H4A . 119.0
C4 C5 C6 . 117.08(19)
C4 C5 H5A . 121.5
C6 C5 H5A . 121.5
N2 C6 C5 . 131.23(18)
N2 C6 C1 . 108.08(16)
C5 C6 C1 . 120.66(19)
N2 C7 N1 . 111.81(18)
N2 C7 H7A . 124.1
N1 C7 H7A . 124.1
N1 C8 C9 . 112.78(17)
N1 C8 H8A . 109.0
C9 C8 H8A . 109.0
N1 C8 H8B . 109.0
C9 C8 H8B . 109.0
H8A C8 H8B . 107.8
C9 C9 C8 5_565 113.6(2)
C9 C9 H9B 5_565 110.8(14)
C8 C9 H9B . 108.4(13)
C9 C9 H9A 5_565 110.7(14)
C8 C9 H9A . 104.7(13)
H9B C9 H9A . 108(2)

loop_
_geom_bond_atom_site_label_1
_geom_bond_atom_site_label_2
_geom_bond_site_symmetry_2
_geom_bond_distance
O1 N3 . 1.244(4)
O2 N3 . 1.220(2)
N1 C7 . 1.341(3)
N1 C1 . 1.388(2)
N1 C8 . 1.462(2)
N2 C7 . 1.317(3)
N2 C6 . 1.377(3)
N2 H2A . 0.90(3)
N3 O2 2 1.220(2)
C1 C2 . 1.382(3)
C1 C6 . 1.399(2)
C2 C3 . 1.380(3)
C2 H2B . 0.9500
C3 C4 . 1.398(3)
C3 H3A . 0.9500
C4 C5 . 1.368(3)
C4 H4A . 0.9500
C5 C6 . 1.393(3)
C5 H5A . 0.9500
C7 H7A . 0.9500
C8 C9 . 1.517(3)
C8 H8A . 0.9900
C8 H8B . 0.9900
C9 C9 5_565 1.511(4)
C9 H9B . 1.02(3)
C9 H9A . 1.00(2)

loop_
_geom_hbond_atom_site_label_D
_geom_hbond_atom_site_label_H
_geom_hbond_atom_site_label_A
_geom_hbond_site_symmetry_A
_geom_hbond_distance_DH
_geom_hbond_distance_HA
_geom_hbond_distance_DA
_geom_hbond_angle_DHA
N2 H2A N2 7 0.90(3) 1.78(3) 2.674(3) 173(4)
C7 H7A O1 6_565 0.95 2.31 3.221(3) 161.5

loop_
_geom_torsion_atom_site_label_1
_geom_torsion_atom_site_label_2
_geom_torsion_atom_site_label_3
_geom_torsion_atom_site_label_4
_geom_torsion_site_symmetry_4
_geom_torsion
C7 N1 C1 C2 . -177.8(2)
C8 N1 C1 C2 . -2.6(3)
C7 N1 C1 C6 . 0.6(2)
C8 N1 C1 C6 . 175.69(17)
N1 C1 C2 C3 . 177.4(2)
C6 C1 C2 C3 . -0.7(3)
C1 C2 C3 C4 . 0.8(3)
C2 C3 C4 C5 . -0.7(3)
C3 C4 C5 C6 . 0.5(3)
C7 N2 C6 C5 . 177.2(2)
C7 N2 C6 C1 . -0.6(2)
C4 C5 C6 N2 . -177.9(2)
C4 C5 C6 C1 . -0.3(3)
C2 C1 C6 N2 . 178.54(18)
N1 C1 C6 N2 . 0.0(2)
C2 C1 C6 C5 . 0.5(3)
N1 C1 C6 C5 . -178.08(17)
C6 N2 C7 N1 . 1.0(2)
C1 N1 C7 N2 . -1.0(2)
C8 N1 C7 N2 . -176.11(18)
C7 N1 C8 C9 . -99.1(2)
C1 N1 C8 C9 . 86.6(2)
N1 C8 C9 C9 5_565 68.5(3)
